data_7049405
loop_
_publ_author_name
'Olaru, Marian'
'Krupke, Sandra'
'Lork, Enno'
'Mebs, Stefan'
'Beckmann, Jens'

_publ_section_title
;
 Transmetallation of bis(6-diphenylphosphinoxy-acenapth-5-yl)mercury with
 tin tetrachloride, antimony trichloride and bismuth trichloride.
;
_journal_issue 17
_journal_name_full 'Dalton transactions (Cambridge, England : 2003)'
_journal_page_first 5585
_journal_page_last 5594
_journal_paper_doi 10.1039/c9dt00827f
_journal_volume 48
_journal_year 2019
_chemical_formula_sum 'C24 H18 Cl2 O P Sb'
_chemical_formula_weight 546.00
_space_group_IT_number 14
_space_group_name_Hall '-P 2yn'
_space_group_name_H-M_alt 'P 1 21/n 1'
_symmetry_cell_setting monoclinic
_symmetry_space_group_name_Hall '-P 2yn'
_symmetry_space_group_name_H-M 'P 1 21/n 1'
_atom_sites_solution_hydrogens geom
_atom_sites_solution_primary direct
_atom_sites_solution_secondary difmap
_audit_creation_method SHELXL-97
_audit_update_record
;
2019-02-18 deposited with the CCDC.    2019-03-22 downloaded from the CCDC.
;
_cell_angle_alpha 90.00
_cell_angle_beta 97.4970(10)
_cell_angle_gamma 90.00
_cell_formula_units_Z 4
_cell_length_a 8.6794(3)
_cell_length_b 12.6557(5)
_cell_length_c 19.5559(8)
_cell_measurement_reflns_used 9738
_cell_measurement_temperature 100
_cell_measurement_theta_max 30.54
_cell_measurement_theta_min 2.65
_cell_volume 2129.73(14)
_computing_cell_refinement 'Bruker SAINT'
_computing_data_collection 'Bruker APEX2'
_computing_data_reduction 'Bruker SAINT'
_computing_molecular_graphics 'Bruker SHELXTL'
_computing_publication_material 'Bruker SHELXTL'
_computing_structure_refinement 'SHELXL-2013 (Sheldrick 2013)'
_computing_structure_solution 'SHELXS-97 (Sheldrick 2008)'
_diffrn_ambient_temperature 100
_diffrn_measured_fraction_theta_full 0.998
_diffrn_measured_fraction_theta_max 0.998
_diffrn_measurement_device_type 'Bruker Venture D8 CMOS'
_diffrn_measurement_method '\f and \w scans'
_diffrn_radiation_monochromator graphite
_diffrn_radiation_source 'fine-focus sealed tube'
_diffrn_radiation_type MoK\a
_diffrn_radiation_wavelength 0.71073
_diffrn_reflns_av_R_equivalents 0.0435
_diffrn_reflns_av_sigmaI/netI 0.0173
_diffrn_reflns_limit_h_max 12
_diffrn_reflns_limit_h_min -12
_diffrn_reflns_limit_k_max 18
_diffrn_reflns_limit_k_min -17
_diffrn_reflns_limit_l_max 27
_diffrn_reflns_limit_l_min -27
_diffrn_reflns_number 98732
_diffrn_reflns_theta_full 30.60
_diffrn_reflns_theta_max 30.60
_diffrn_reflns_theta_min 2.46
_exptl_absorpt_coefficient_mu 1.635
_exptl_absorpt_correction_T_max 0.7461
_exptl_absorpt_correction_T_min 0.5134
_exptl_absorpt_correction_type multi-scan
_exptl_absorpt_process_details 'SADABS; Bruker, 2000'
_exptl_crystal_colour colourless
_exptl_crystal_density_diffrn 1.703
_exptl_crystal_density_method 'not measured'
_exptl_crystal_description block
_exptl_crystal_F_000 1080
_exptl_crystal_size_max 0.07
_exptl_crystal_size_mid 0.06
_exptl_crystal_size_min 0.04
_refine_diff_density_max 0.559
_refine_diff_density_min -1.204
_refine_diff_density_rms 0.149
_refine_ls_extinction_method none
_refine_ls_goodness_of_fit_ref 1.244
_refine_ls_hydrogen_treatment constr
_refine_ls_matrix_type full
_refine_ls_number_parameters 262
_refine_ls_number_reflns 6549
_refine_ls_number_restraints 0
_refine_ls_restrained_S_all 1.244
_refine_ls_R_factor_all 0.0250
_refine_ls_R_factor_gt 0.0214
_refine_ls_shift/su_max 0.004
_refine_ls_shift/su_mean 0.000
_refine_ls_structure_factor_coef Fsqd
_refine_ls_weighting_details 'calc w=1/[\s^2^(Fo^2^)+(0.0287P)^2^+1.1511P] where P=(Fo^2^+2Fc^2^)/3'
_refine_ls_weighting_scheme calc
_refine_ls_wR_factor_gt 0.0596
_refine_ls_wR_factor_ref 0.0610
_reflns_number_gt 6038
_reflns_number_total 6549
_reflns_threshold_expression >2sigma(I)
_cod_data_source_file c9dt00827f2.cif
_cod_data_source_block shelxl_CCDC5
_cod_depositor_comments
;
The following automatic conversions were performed:

'_symmetry_cell_setting' value 'Monoclinic' changed to 'monoclinic'
according to
/home/data/users/saulius/crontab/automatic-downloads/rss-feeds/RSC/lib/dictionaries/cif_core.dic
dictionary named 'cif_core.dic' version 2.4.2 from 2011-04-26.

Automatic conversion script
Id: cif_fix_values 4973 2017-02-22 13:04:09Z antanas 

 Adding full bibliography for 7049400--7049406.cif.
;
_cod_original_sg_symbol_H-M P2(1)/n
_cod_database_code 7049405

loop_
_symmetry_equiv_pos_as_xyz
'x, y, z'
'-x+1/2, y+1/2, -z+1/2'
'-x, -y, -z'
'x-1/2, -y-1/2, z-1/2'

loop_
_atom_site_label
_atom_site_type_symbol
_atom_site_fract_x
_atom_site_fract_y
_atom_site_fract_z
_atom_site_U_iso_or_equiv
_atom_site_adp_type
_atom_site_occupancy
_atom_site_symmetry_multiplicity
_atom_site_calc_flag
_atom_site_refinement_flags
C1 C 0.04744(19) 1.11625(13) 0.42097(9) 0.0155(3) Uani 1 1 d .
H1A H 0.0986 1.1832 0.4106 0.019 Uiso 1 1 calc R
H1B H -0.0427 1.1326 0.4454 0.019 Uiso 1 1 calc R
C2 C -0.00449(19) 1.05338(13) 0.35386(8) 0.0157(3) Uani 1 1 d .
H2A H -0.1187 1.0442 0.3467 0.019 Uiso 1 1 calc R
H2B H 0.0276 1.0902 0.3133 0.019 Uiso 1 1 calc R
C10 C 0.35907(17) 0.87957(12) 0.52174(8) 0.0102(3) Uani 1 1 d .
C11 C 0.34701(19) 0.97684(13) 0.55351(8) 0.0139(3) Uani 1 1 d .
H11 H 0.4092 0.9885 0.5965 0.017 Uiso 1 1 calc R
C12 C 0.24837(19) 1.05977(12) 0.52612(8) 0.0150(3) Uani 1 1 d .
H12 H 0.2437 1.1244 0.5504 0.018 Uiso 1 1 calc R
C13 C 0.16006(18) 1.04453(12) 0.46385(8) 0.0123(3) Uani 1 1 d .
C14 C 0.17158(17) 0.94746(12) 0.42939(8) 0.0100(3) Uani 1 1 d .
C15 C 0.07625(17) 0.94809(12) 0.36480(8) 0.0115(3) Uani 1 1 d .
C16 C 0.07230(18) 0.86083(13) 0.32320(8) 0.0137(3) Uani 1 1 d .
H16 H 0.0105 0.8597 0.2794 0.016 Uiso 1 1 calc R
C17 C 0.16283(18) 0.77284(12) 0.34745(8) 0.0123(3) Uani 1 1 d .
H17 H 0.1591 0.7115 0.3193 0.015 Uiso 1 1 calc R
C18 C 0.25753(17) 0.77136(11) 0.41072(8) 0.0096(3) Uani 1 1 d .
C19 C 0.26765(16) 0.86228(12) 0.45549(7) 0.0090(3) Uani 1 1 d .
C20 C 0.53366(17) 0.66522(12) 0.37985(8) 0.0109(3) Uani 1 1 d .
C21 C 0.56034(19) 0.75603(12) 0.34248(8) 0.0126(3) Uani 1 1 d .
H21 H 0.4942 0.8157 0.3434 0.015 Uiso 1 1 calc R
C22 C 0.6844(2) 0.75873(14) 0.30385(9) 0.0163(3) Uani 1 1 d .
H22 H 0.7037 0.8207 0.2789 0.020 Uiso 1 1 calc R
C23 C 0.77975(19) 0.67106(14) 0.30180(9) 0.0178(3) Uani 1 1 d .
H23 H 0.8627 0.6725 0.2746 0.021 Uiso 1 1 calc R
C24 C 0.75403(19) 0.58105(14) 0.33952(10) 0.0192(3) Uani 1 1 d .
H24 H 0.8202 0.5215 0.3383 0.023 Uiso 1 1 calc R
C25 C 0.63244(19) 0.57777(13) 0.37894(9) 0.0164(3) Uani 1 1 d .
H25 H 0.6162 0.5166 0.4052 0.020 Uiso 1 1 calc R
C30 C 0.26232(17) 0.54112(12) 0.39673(8) 0.0110(3) Uani 1 1 d .
C31 C 0.26491(18) 0.50232(12) 0.33015(8) 0.0135(3) Uani 1 1 d .
H31 H 0.3303 0.5341 0.3006 0.016 Uiso 1 1 calc R
C32 C 0.1713(2) 0.41689(13) 0.30712(8) 0.0160(3) Uani 1 1 d .
H32 H 0.1729 0.3905 0.2617 0.019 Uiso 1 1 calc R
C33 C 0.07606(19) 0.37021(13) 0.34997(9) 0.0156(3) Uani 1 1 d .
H33 H 0.0109 0.3128 0.3337 0.019 Uiso 1 1 calc R
C34 C 0.07568(19) 0.40741(13) 0.41682(9) 0.0166(3) Uani 1 1 d .
H34 H 0.0117 0.3744 0.4465 0.020 Uiso 1 1 calc R
C35 C 0.16834(19) 0.49265(13) 0.44047(9) 0.0145(3) Uani 1 1 d .
H35 H 0.1679 0.5179 0.4862 0.017 Uiso 1 1 calc R
O1 O 0.42052(14) 0.64176(9) 0.50500(6) 0.0136(2) Uani 1 1 d .
P1 P 0.37231(4) 0.65508(3) 0.428190(19) 0.00882(7) Uani 1 1 d .
Cl1 Cl 0.60100(5) 0.89099(3) 0.67868(2) 0.01891(8) Uani 1 1 d .
Cl2 Cl 0.32812(5) 0.69902(3) 0.643512(19) 0.01592(8) Uani 1 1 d .
Sb1 Sb 0.519755(11) 0.768212(8) 0.578431(5) 0.00968(4) Uani 1 1 d .

loop_
_atom_site_aniso_label
_atom_site_aniso_U_11
_atom_site_aniso_U_22
_atom_site_aniso_U_33
_atom_site_aniso_U_23
_atom_site_aniso_U_13
_atom_site_aniso_U_12
C1 0.0160(7) 0.0117(7) 0.0188(8) 0.0021(6) 0.0014(6) 0.0035(6)
C2 0.0152(7) 0.0159(7) 0.0157(7) 0.0042(6) 0.0010(6) 0.0040(6)
C10 0.0092(6) 0.0119(6) 0.0095(6) 0.0007(5) 0.0009(5) -0.0006(5)
C11 0.0153(7) 0.0140(7) 0.0118(7) -0.0014(5) 0.0001(5) -0.0010(6)
C12 0.0185(7) 0.0108(7) 0.0158(7) -0.0028(5) 0.0026(6) 0.0006(6)
C13 0.0126(7) 0.0101(6) 0.0146(7) 0.0012(5) 0.0032(5) 0.0010(5)
C14 0.0092(6) 0.0107(6) 0.0103(6) 0.0007(5) 0.0020(5) -0.0005(5)
C15 0.0089(6) 0.0135(7) 0.0122(7) 0.0035(5) 0.0016(5) 0.0007(5)
C16 0.0116(7) 0.0169(7) 0.0116(7) 0.0018(5) -0.0018(5) -0.0001(5)
C17 0.0128(7) 0.0133(7) 0.0103(7) -0.0015(5) -0.0001(5) -0.0003(5)
C18 0.0092(6) 0.0096(6) 0.0101(7) 0.0003(5) 0.0017(5) -0.0001(5)
C19 0.0083(6) 0.0101(6) 0.0090(6) 0.0002(5) 0.0020(5) -0.0005(5)
C20 0.0103(6) 0.0127(7) 0.0095(6) -0.0002(5) 0.0003(5) 0.0002(5)
C21 0.0122(7) 0.0125(7) 0.0131(7) 0.0015(5) 0.0011(6) 0.0005(5)
C22 0.0148(7) 0.0190(8) 0.0153(8) 0.0034(6) 0.0029(6) -0.0026(6)
C23 0.0115(7) 0.0252(8) 0.0173(8) -0.0011(6) 0.0039(6) -0.0017(6)
C24 0.0138(7) 0.0193(8) 0.0252(8) 0.0012(7) 0.0047(6) 0.0055(6)
C25 0.0157(7) 0.0141(7) 0.0197(8) 0.0032(6) 0.0037(6) 0.0019(6)
C30 0.0116(6) 0.0097(6) 0.0116(7) 0.0004(5) 0.0012(5) -0.0002(5)
C31 0.0166(7) 0.0139(7) 0.0099(7) 0.0008(5) 0.0018(5) -0.0020(6)
C32 0.0208(8) 0.0138(7) 0.0124(7) -0.0015(5) -0.0017(6) -0.0018(6)
C33 0.0131(7) 0.0111(7) 0.0215(8) 0.0020(6) -0.0026(6) -0.0007(5)
C34 0.0152(7) 0.0132(7) 0.0223(8) 0.0026(6) 0.0064(6) -0.0012(6)
C35 0.0166(7) 0.0132(7) 0.0150(7) -0.0005(6) 0.0066(6) -0.0002(6)
O1 0.0209(6) 0.0118(5) 0.0074(5) -0.0003(4) -0.0006(4) 0.0018(4)
P1 0.01058(16) 0.00893(16) 0.00688(16) -0.00025(12) 0.00081(13) 0.00048(13)
Cl1 0.02086(18) 0.02155(19) 0.01263(17) -0.00256(14) -0.00417(14) -0.00593(15)
Cl2 0.01927(18) 0.01741(17) 0.01234(17) -0.00017(13) 0.00679(13) -0.00471(14)
Sb1 0.00776(5) 0.01324(6) 0.00778(6) 0.00063(3) 0.00005(4) -0.00015(3)

loop_
_atom_type_symbol
_atom_type_description
_atom_type_scat_dispersion_real
_atom_type_scat_dispersion_imag
_atom_type_scat_source
C C 0.0033 0.0016 'International Tables Vol C Tables 4.2.6.8 and 6.1.1.4'
H H 0.0000 0.0000 'International Tables Vol C Tables 4.2.6.8 and 6.1.1.4'
O O 0.0106 0.0060 'International Tables Vol C Tables 4.2.6.8 and 6.1.1.4'
P P 0.1023 0.0942 'International Tables Vol C Tables 4.2.6.8 and 6.1.1.4'
Cl Cl 0.1484 0.1585 'International Tables Vol C Tables 4.2.6.8 and 6.1.1.4'
Sb Sb -0.5866 1.5461 'International Tables Vol C Tables 4.2.6.8 and 6.1.1.4'

loop_
_geom_angle_atom_site_label_1
_geom_angle_atom_site_label_2
_geom_angle_atom_site_label_3
_geom_angle
C13 C1 C2 104.94(13)
C15 C2 C1 104.77(13)
C11 C10 C19 118.08(14)
C11 C10 Sb1 115.20(11)
C19 C10 Sb1 126.72(11)
C10 C11 C12 124.42(14)
C13 C12 C11 118.32(14)
C12 C13 C14 118.85(14)
C12 C13 C1 131.26(15)
C14 C13 C1 109.88(13)
C13 C14 C19 124.44(14)
C13 C14 C15 110.57(13)
C19 C14 C15 124.98(14)
C16 C15 C14 119.44(14)
C16 C15 C2 130.79(14)
C14 C15 C2 109.76(13)
C15 C16 C17 117.89(14)
C18 C17 C16 123.22(14)
C17 C18 C19 120.71(13)
C17 C18 P1 115.52(11)
C19 C18 P1 123.62(11)
C14 C19 C18 113.72(13)
C14 C19 C10 115.88(13)
C18 C19 C10 130.40(14)
C21 C20 C25 119.96(14)
C21 C20 P1 121.91(12)
C25 C20 P1 118.11(12)
C22 C21 C20 119.74(15)
C23 C22 C21 120.11(15)
C22 C23 C24 120.12(15)
C25 C24 C23 120.39(16)
C24 C25 C20 119.66(15)
C31 C30 C35 119.89(14)
C31 C30 P1 122.05(12)
C35 C30 P1 118.03(12)
C32 C31 C30 119.74(15)
C33 C32 C31 120.35(15)
C32 C33 C34 119.99(15)
C35 C34 C33 120.27(15)
C34 C35 C30 119.74(15)
P1 O1 Sb1 126.01(7)
O1 P1 C18 110.89(7)
O1 P1 C30 108.44(7)
C18 P1 C30 109.79(7)
O1 P1 C20 113.38(7)
C18 P1 C20 107.14(7)
C30 P1 C20 107.10(7)
C10 Sb1 O1 88.22(5)
C10 Sb1 Cl2 93.68(4)
O1 Sb1 Cl2 81.01(3)
C10 Sb1 Cl1 95.29(4)
O1 Sb1 Cl1 168.13(3)
Cl2 Sb1 Cl1 87.438(14)

loop_
_geom_bond_atom_site_label_1
_geom_bond_atom_site_label_2
_geom_bond_distance
C1 C13 1.506(2)
C1 C2 1.551(2)
C2 C15 1.508(2)
C10 C11 1.389(2)
C10 C19 1.445(2)
C10 Sb1 2.1810(15)
C11 C12 1.415(2)
C12 C13 1.365(2)
C13 C14 1.411(2)
C14 C19 1.417(2)
C14 C15 1.417(2)
C15 C16 1.369(2)
C16 C17 1.409(2)
C17 C18 1.393(2)
C18 C19 1.442(2)
C18 P1 1.7849(15)
C20 C21 1.397(2)
C20 C25 1.402(2)
C20 P1 1.7936(16)
C21 C22 1.394(2)
C22 C23 1.388(2)
C23 C24 1.391(2)
C24 C25 1.386(2)
C30 C31 1.395(2)
C30 C35 1.398(2)
C30 P1 1.7935(15)
C31 C32 1.391(2)
C32 C33 1.384(2)
C33 C34 1.390(2)
C34 C35 1.388(2)
O1 P1 1.5151(11)
O1 Sb1 2.2455(11)
Cl1 Sb1 2.5287(4)
Cl2 Sb1 2.3886(4)
